data_7129789
loop_
_publ_author_name
'Shephard, Angus'
'Daniels, Daisy'
'Deacon, Glen B.'
'Guo, Zhifang'
'Jaroschik, Florian'
'Junk, Peter Courtney'

_publ_section_title
;
 Selective carbon-phosphorus bond cleavage: expanding the toolbox for
 accessing bulky divalent lanthanoid sandwich complexes
;
_journal_name_full 'Chemical Communications'
_journal_paper_doi 10.1039/D2CC00698G
_journal_year 2022
_chemical_formula_moiety 'C47 H35 P'
_chemical_formula_sum 'C47 H35 P'
_chemical_formula_weight 630.72
_space_group_crystal_system triclinic
_space_group_IT_number 2
_space_group_name_Hall '-P 1'
_space_group_name_H-M_alt 'P -1'
_atom_sites_solution_hydrogens geom
_atom_sites_solution_primary dual
_audit_creation_date 2021-04-12
_audit_creation_method
;
Olex2 1.3
(compiled 2020.07.31 svn.rc2a77460 for OlexSys, GUI svn.r6145)
;
_audit_update_record
;
2022-02-04 deposited with the CCDC.	2022-03-09 downloaded from the CCDC.
;
_cell_angle_alpha 96.14(3)
_cell_angle_beta 90.06(3)
_cell_angle_gamma 115.02(3)
_cell_formula_units_Z 2
_cell_length_a 9.1150(18)
_cell_length_b 10.483(2)
_cell_length_c 19.585(4)
_cell_measurement_reflns_used 6286
_cell_measurement_temperature 100(2)
_cell_measurement_theta_max 25
_cell_measurement_theta_min 2
_cell_volume 1683.8(7)
_computing_cell_refinement 'XDS (Kabsch, 1993)'
_computing_data_collection 'BluIce (McPhillips, 2002)'
_computing_data_reduction 'XDS (Kabsch, 1993)'
_computing_molecular_graphics 'Olex2 1.3 (Dolomanov et al., 2009)'
_computing_publication_material 'Olex2 1.3 (Dolomanov et al., 2009)'
_computing_structure_refinement 'SHELXL 2018/3 (Sheldrick, 2015)'
_computing_structure_solution 'SHELXT 2018/2 (Sheldrick, 2018)'
_diffrn_ambient_temperature 100(2)
_diffrn_measured_fraction_theta_full 0.992
_diffrn_measured_fraction_theta_max 0.984
_diffrn_measurement_device_type 'ADSC Quantum 210r'
_diffrn_measurement_method 'Phi Scan'
_diffrn_radiation_monochromator 'Silicon Double Crystal'
_diffrn_radiation_source 'MX1 Beamline Australian Synchrotron'
_diffrn_radiation_type Synchrotron
_diffrn_radiation_wavelength 0.71073
_diffrn_reflns_av_R_equivalents 0.0473
_diffrn_reflns_av_unetI/netI 0.0208
_diffrn_reflns_Laue_measured_fraction_full 0.992
_diffrn_reflns_Laue_measured_fraction_max 0.984
_diffrn_reflns_limit_h_max 11
_diffrn_reflns_limit_h_min -11
_diffrn_reflns_limit_k_max 12
_diffrn_reflns_limit_k_min -12
_diffrn_reflns_limit_l_max 23
_diffrn_reflns_limit_l_min -23
_diffrn_reflns_number 49067
_diffrn_reflns_point_group_measured_fraction_full 0.992
_diffrn_reflns_point_group_measured_fraction_max 0.984
_diffrn_reflns_theta_full 25.242
_diffrn_reflns_theta_max 25.679
_diffrn_reflns_theta_min 1.047
_diffrn_standards_number 0
_exptl_absorpt_coefficient_mu 0.115
_exptl_absorpt_correction_T_max 0.9
_exptl_absorpt_correction_T_min 0.7
_exptl_absorpt_correction_type multi-scan
_exptl_absorpt_process_details 'XDS (Kabsch, 1993)'
_exptl_crystal_colour colourless
_exptl_crystal_colour_primary colourless
_exptl_crystal_density_diffrn 1.244
_exptl_crystal_description block
_exptl_crystal_F_000 664
_exptl_crystal_size_max 0.08
_exptl_crystal_size_mid 0.06
_exptl_crystal_size_min 0.04
_refine_diff_density_max 0.210
_refine_diff_density_min -0.532
_refine_diff_density_rms 0.050
_refine_ls_extinction_method none
_refine_ls_goodness_of_fit_ref 1.039
_refine_ls_hydrogen_treatment constr
_refine_ls_matrix_type full
_refine_ls_number_parameters 433
_refine_ls_number_reflns 6286
_refine_ls_number_restraints 0
_refine_ls_restrained_S_all 1.039
_refine_ls_R_factor_all 0.0457
_refine_ls_R_factor_gt 0.0443
_refine_ls_shift/su_max 0.001
_refine_ls_shift/su_mean 0.000
_refine_ls_structure_factor_coef Fsqd
_refine_ls_weighting_details 'w=1/[\s^2^(Fo^2^)+(0.0779P)^2^+0.4191P] where P=(Fo^2^+2Fc^2^)/3'
_refine_ls_weighting_scheme calc
_refine_ls_wR_factor_gt 0.1206
_refine_ls_wR_factor_ref 0.1224
_reflns_Friedel_coverage 0.000
_reflns_number_gt 5945
_reflns_number_total 6286
_reflns_threshold_expression 'I > 2\s(I)'
_cod_data_source_file d2cc00698g2.cif
_cod_data_source_block merge
_cod_database_code 7129789
_shelx_shelxl_version_number 2018/3
_shelx_space_group_comment
;
The symmetry employed for this shelxl refinement is uniquely defined
by the following loop, which should always be used as a source of
symmetry information in preference to the above space-group names.
They are only intended as comments.
;
_shelx_estimated_absorpt_t_max 0.995
_shelx_estimated_absorpt_t_min 0.991
_olex2_refinement_description
;
1. Fixed Uiso
 At 1.2 times of:
  All C(H) groups
2.a Aromatic/amide H refined with riding coordinates:
 C7(H7), C29(H29), C13(H13), C23(H23), C25(H25), C47(H47), C35(H35), C17(H17),
 C31(H31), C19(H19), C22(H22), C11(H11), C37(H37), C10(H10), C32(H32), C9(H9),
 C8(H8), C28(H28), C16(H16), C43(H43), C26(H26), C20(H20), C41(H41), C14(H14),
 C34(H34), C38(H38), C33(H33), C21(H21), C15(H15), C39(H39), C27(H27), C46(H46),
  C40(H40), C45(H45), C44(H44)
;
_olex2_submission_special_instructions 'No special instructions were received'

loop_
_space_group_symop_operation_xyz
'x, y, z'
'-x, -y, -z'

loop_
_atom_site_label
_atom_site_type_symbol
_atom_site_fract_x
_atom_site_fract_y
_atom_site_fract_z
_atom_site_U_iso_or_equiv
_atom_site_adp_type
_atom_site_occupancy
_atom_site_site_symmetry_order
_atom_site_calc_flag
_atom_site_refinement_flags_posn
_atom_site_refinement_flags_adp
_atom_site_refinement_flags_occupancy
_atom_site_disorder_assembly
_atom_site_disorder_group
P1 P 0.57574(4) 0.58136(3) 0.16832(2) 0.02919(12) Uani 1 1 d . . . . .
C4 C 0.80592(15) 0.59050(13) 0.32079(7) 0.0283(3) Uani 1 1 d . . . . .
C3 C 0.73842(15) 0.43817(13) 0.29672(6) 0.0285(3) Uani 1 1 d . . . . .
C30 C 0.91997(15) 0.81968(13) 0.26669(7) 0.0295(3) Uani 1 1 d . . . . .
C24 C 0.84463(15) 0.65280(13) 0.39364(6) 0.0287(3) Uani 1 1 d . . . . .
C5 C 0.82958(15) 0.66452(13) 0.26583(6) 0.0283(3) Uani 1 1 d . . . . .
C6 C 0.89843(15) 0.59778(13) 0.14779(6) 0.0287(3) Uani 1 1 d . . . . .
C18 C 0.69808(15) 0.32455(13) 0.34205(6) 0.0293(3) Uani 1 1 d . . . . .
C12 C 0.65179(15) 0.27924(13) 0.18337(6) 0.0290(3) Uani 1 1 d . . . . .
C2 C 0.71882(15) 0.41850(13) 0.22692(6) 0.0280(3) Uani 1 1 d . . . . .
C1 C 0.76656(15) 0.56142(13) 0.20053(6) 0.0279(3) Uani 1 1 d . . . . .
C42 C 0.47442(15) 0.59192(14) 0.24830(7) 0.0321(3) Uani 1 1 d . . . . .
C36 C 0.44035(16) 0.41239(14) 0.11945(7) 0.0310(3) Uani 1 1 d . . . . .
C7 C 0.88875(16) 0.64679(14) 0.08575(7) 0.0330(3) Uani 1 1 d . . . . .
H7 H 0.794637 0.658373 0.073466 0.040 Uiso 1 1 calc R U . . .
C29 C 0.78832(16) 0.75198(14) 0.42049(7) 0.0329(3) Uani 1 1 d . . . . .
H29 H 0.718780 0.774439 0.392870 0.039 Uiso 1 1 calc R U . . .
C13 C 0.73389(17) 0.24886(14) 0.12822(7) 0.0331(3) Uani 1 1 d . . . . .
H13 H 0.835472 0.319127 0.117326 0.040 Uiso 1 1 calc R U . . .
C23 C 0.60673(16) 0.32027(14) 0.40001(7) 0.0327(3) Uani 1 1 d . . . . .
H23 H 0.573002 0.393601 0.412074 0.039 Uiso 1 1 calc R U . . .
C25 C 0.94243(16) 0.61840(14) 0.43580(7) 0.0324(3) Uani 1 1 d . . . . .
H25 H 0.978316 0.548754 0.418666 0.039 Uiso 1 1 calc R U . . .
C47 C 0.41394(16) 0.48727(15) 0.29256(7) 0.0349(3) Uani 1 1 d . . . . .
H47 H 0.421896 0.400009 0.281535 0.042 Uiso 1 1 calc R U . . .
C35 C 0.87250(16) 0.89762(14) 0.22513(7) 0.0332(3) Uani 1 1 d . . . . .
H35 H 0.781779 0.849741 0.193425 0.040 Uiso 1 1 calc R U . . .
C17 C 0.50306(16) 0.17252(14) 0.19804(7) 0.0341(3) Uani 1 1 d . . . . .
H17 H 0.446394 0.190420 0.235814 0.041 Uiso 1 1 calc R U . . .
C31 C 1.06016(16) 0.89329(14) 0.30988(7) 0.0330(3) Uani 1 1 d . . . . .
H31 H 1.097705 0.842323 0.337124 0.040 Uiso 1 1 calc R U . . .
C19 C 0.74898(16) 0.21662(14) 0.32670(7) 0.0324(3) Uani 1 1 d . . . . .
H19 H 0.814017 0.219548 0.288500 0.039 Uiso 1 1 calc R U . . .
C22 C 0.56533(17) 0.20936(15) 0.43985(7) 0.0375(3) Uani 1 1 d . . . . .
H22 H 0.503479 0.207413 0.479063 0.045 Uiso 1 1 calc R U . . .
C11 C 1.04140(16) 0.58761(14) 0.16562(7) 0.0333(3) Uani 1 1 d . . . . .
H11 H 1.052268 0.557419 0.208623 0.040 Uiso 1 1 calc R U . . .
C37 C 0.49292(17) 0.37222(15) 0.05697(7) 0.0353(3) Uani 1 1 d . . . . .
H37 H 0.600204 0.426639 0.044284 0.042 Uiso 1 1 calc R U . . .
C10 C 1.16729(16) 0.62099(15) 0.12140(7) 0.0360(3) Uani 1 1 d . . . . .
H10 H 1.263555 0.613445 0.134288 0.043 Uiso 1 1 calc R U . . .
C32 C 1.14473(17) 1.03934(15) 0.31337(7) 0.0382(3) Uani 1 1 d . . . . .
H32 H 1.239700 1.087615 0.342748 0.046 Uiso 1 1 calc R U . . .
C9 C 1.15388(16) 0.66543(15) 0.05831(7) 0.0350(3) Uani 1 1 d . . . . .
H9 H 1.239160 0.685933 0.027477 0.042 Uiso 1 1 calc R U . . .
C8 C 1.01536(17) 0.67936(15) 0.04106(7) 0.0371(3) Uani 1 1 d . . . . .
H8 H 1.005899 0.711396 -0.001598 0.045 Uiso 1 1 calc R U . . .
C28 C 0.83380(17) 0.81779(15) 0.48746(7) 0.0373(3) Uani 1 1 d . . . . .
H28 H 0.795977 0.885704 0.505295 0.045 Uiso 1 1 calc R U . . .
C16 C 0.43683(18) 0.04176(15) 0.15882(8) 0.0399(3) Uani 1 1 d . . . . .
H16 H 0.334991 -0.028786 0.169257 0.048 Uiso 1 1 calc R U . . .
C43 C 0.45909(16) 0.71856(16) 0.26551(8) 0.0383(3) Uani 1 1 d . . . . .
H43 H 0.498143 0.790554 0.235783 0.046 Uiso 1 1 calc R U . . .
C26 C 0.98800(17) 0.68472(15) 0.50252(7) 0.0366(3) Uani 1 1 d . . . . .
H26 H 1.056224 0.661522 0.530526 0.044 Uiso 1 1 calc R U . . .
C20 C 0.70605(18) 0.10551(15) 0.36632(7) 0.0367(3) Uani 1 1 d . . . . .
H20 H 0.740045 0.032200 0.354710 0.044 Uiso 1 1 calc R U . . .
C41 C 0.28036(17) 0.33250(15) 0.13532(7) 0.0367(3) Uani 1 1 d . . . . .
H41 H 0.240546 0.359242 0.176609 0.044 Uiso 1 1 calc R U . . .
C14 C 0.66803(18) 0.11676(15) 0.08926(7) 0.0387(3) Uani 1 1 d . . . . .
H14 H 0.725329 0.097040 0.052200 0.046 Uiso 1 1 calc R U . . .
C34 C 0.95646(18) 1.04419(14) 0.22967(7) 0.0370(3) Uani 1 1 d . . . . .
H34 H 0.920950 1.095867 0.202010 0.044 Uiso 1 1 calc R U . . .
C38 C 0.39091(18) 0.25451(16) 0.01352(8) 0.0404(3) Uani 1 1 d . . . . .
H38 H 0.428875 0.228688 -0.028503 0.048 Uiso 1 1 calc R U . . .
C33 C 1.09092(18) 1.11509(15) 0.27406(8) 0.0400(3) Uani 1 1 d . . . . .
H33 H 1.146561 1.215495 0.277713 0.048 Uiso 1 1 calc R U . . .
C21 C 0.61342(18) 0.10132(15) 0.42294(7) 0.0398(3) Uani 1 1 d . . . . .
H21 H 0.583113 0.024890 0.449979 0.048 Uiso 1 1 calc R U . . .
C15 C 0.51967(19) 0.01382(15) 0.10407(8) 0.0420(3) Uani 1 1 d . . . . .
H15 H 0.474490 -0.075853 0.076846 0.050 Uiso 1 1 calc R U . . .
C39 C 0.23391(19) 0.17416(16) 0.03088(8) 0.0413(3) Uani 1 1 d . . . . .
H39 H 0.164723 0.092170 0.001500 0.050 Uiso 1 1 calc R U . . .
C27 C 0.93412(18) 0.78482(16) 0.52840(7) 0.0388(3) Uani 1 1 d . . . . .
H27 H 0.965810 0.830668 0.574004 0.047 Uiso 1 1 calc R U . . .
C46 C 0.34212(17) 0.50938(18) 0.35266(8) 0.0425(3) Uani 1 1 d . . . . .
H46 H 0.301646 0.437444 0.382379 0.051 Uiso 1 1 calc R U . . .
C40 C 0.17878(18) 0.21457(16) 0.09156(8) 0.0422(3) Uani 1 1 d . . . . .
H40 H 0.070429 0.161053 0.103308 0.051 Uiso 1 1 calc R U . . .
C45 C 0.32961(18) 0.63614(19) 0.36918(8) 0.0491(4) Uani 1 1 d . . . . .
H45 H 0.281403 0.651424 0.410381 0.059 Uiso 1 1 calc R U . . .
C44 C 0.38737(18) 0.74040(18) 0.32562(9) 0.0469(4) Uani 1 1 d . . . . .
H44 H 0.378059 0.827042 0.336756 0.056 Uiso 1 1 calc R U . . .

loop_
_atom_site_aniso_label
_atom_site_aniso_U_11
_atom_site_aniso_U_22
_atom_site_aniso_U_33
_atom_site_aniso_U_23
_atom_site_aniso_U_13
_atom_site_aniso_U_12
P1 0.02578(19) 0.02995(19) 0.0303(2) 0.00236(14) -0.00083(13) 0.01066(15)
C4 0.0235(6) 0.0290(6) 0.0311(6) 0.0016(5) 0.0004(5) 0.0103(5)
C3 0.0248(6) 0.0288(6) 0.0305(6) 0.0025(5) 0.0002(5) 0.0102(5)
C30 0.0277(6) 0.0278(6) 0.0307(6) 0.0016(5) 0.0042(5) 0.0102(5)
C24 0.0242(6) 0.0272(6) 0.0292(6) 0.0015(5) 0.0011(5) 0.0061(5)
C5 0.0242(6) 0.0285(6) 0.0310(6) 0.0013(5) -0.0003(5) 0.0105(5)
C6 0.0272(6) 0.0257(6) 0.0295(6) 0.0009(5) -0.0001(5) 0.0081(5)
C18 0.0267(6) 0.0280(6) 0.0286(6) 0.0021(5) -0.0024(5) 0.0075(5)
C12 0.0300(6) 0.0277(6) 0.0289(6) 0.0017(5) -0.0031(5) 0.0122(5)
C2 0.0248(6) 0.0270(6) 0.0308(6) 0.0033(5) 0.0008(5) 0.0098(5)
C1 0.0253(6) 0.0279(6) 0.0283(6) 0.0026(5) -0.0007(5) 0.0095(5)
C42 0.0239(6) 0.0356(7) 0.0333(7) -0.0025(5) -0.0030(5) 0.0109(5)
C36 0.0303(6) 0.0316(6) 0.0311(6) 0.0024(5) -0.0033(5) 0.0136(5)
C7 0.0280(6) 0.0366(7) 0.0337(7) 0.0057(5) -0.0001(5) 0.0125(5)
C29 0.0279(6) 0.0338(7) 0.0345(7) 0.0015(5) -0.0002(5) 0.0114(5)
C13 0.0340(7) 0.0328(7) 0.0324(7) 0.0028(5) 0.0008(5) 0.0142(6)
C23 0.0287(6) 0.0340(7) 0.0318(7) 0.0028(5) -0.0011(5) 0.0102(5)
C25 0.0308(7) 0.0309(6) 0.0333(7) 0.0036(5) 0.0008(5) 0.0111(5)
C47 0.0258(6) 0.0407(7) 0.0337(7) -0.0003(6) -0.0011(5) 0.0109(6)
C35 0.0308(7) 0.0326(7) 0.0345(7) 0.0044(5) 0.0032(5) 0.0116(6)
C17 0.0309(7) 0.0328(7) 0.0360(7) 0.0021(5) 0.0002(5) 0.0115(6)
C31 0.0290(6) 0.0323(7) 0.0331(7) 0.0028(5) 0.0018(5) 0.0089(6)
C19 0.0327(7) 0.0313(7) 0.0301(6) 0.0022(5) -0.0018(5) 0.0109(5)
C22 0.0314(7) 0.0417(8) 0.0318(7) 0.0067(6) 0.0017(5) 0.0076(6)
C11 0.0312(7) 0.0361(7) 0.0321(7) 0.0048(5) -0.0012(5) 0.0136(6)
C37 0.0304(7) 0.0396(7) 0.0354(7) 0.0001(6) -0.0022(5) 0.0154(6)
C10 0.0274(7) 0.0393(7) 0.0406(7) 0.0028(6) -0.0006(5) 0.0139(6)
C32 0.0315(7) 0.0346(7) 0.0361(7) -0.0009(6) 0.0014(6) 0.0033(6)
C9 0.0290(6) 0.0361(7) 0.0347(7) 0.0014(5) 0.0042(5) 0.0094(6)
C8 0.0346(7) 0.0417(8) 0.0326(7) 0.0082(6) 0.0025(6) 0.0132(6)
C28 0.0328(7) 0.0369(7) 0.0375(7) -0.0038(6) 0.0039(6) 0.0122(6)
C16 0.0327(7) 0.0314(7) 0.0490(8) -0.0002(6) -0.0018(6) 0.0084(6)
C43 0.0265(6) 0.0383(7) 0.0466(8) -0.0046(6) -0.0042(6) 0.0126(6)
C26 0.0340(7) 0.0379(7) 0.0329(7) 0.0043(6) -0.0039(5) 0.0104(6)
C20 0.0395(7) 0.0307(7) 0.0374(7) 0.0031(6) -0.0048(6) 0.0128(6)
C41 0.0313(7) 0.0417(8) 0.0317(7) 0.0040(6) -0.0017(5) 0.0107(6)
C14 0.0427(8) 0.0381(7) 0.0356(7) -0.0026(6) 0.0007(6) 0.0194(6)
C34 0.0399(7) 0.0311(7) 0.0400(7) 0.0080(6) 0.0086(6) 0.0144(6)
C38 0.0400(8) 0.0444(8) 0.0378(7) -0.0045(6) -0.0052(6) 0.0211(7)
C33 0.0404(8) 0.0278(7) 0.0434(8) 0.0034(6) 0.0097(6) 0.0067(6)
C21 0.0402(8) 0.0342(7) 0.0379(7) 0.0114(6) -0.0018(6) 0.0075(6)
C15 0.0426(8) 0.0320(7) 0.0468(8) -0.0075(6) -0.0067(6) 0.0143(6)
C39 0.0405(8) 0.0368(7) 0.0406(8) -0.0029(6) -0.0112(6) 0.0125(6)
C27 0.0373(7) 0.0403(8) 0.0304(7) -0.0023(6) -0.0007(6) 0.0098(6)
C46 0.0274(7) 0.0558(9) 0.0355(7) -0.0007(6) 0.0017(6) 0.0107(6)
C40 0.0333(7) 0.0442(8) 0.0396(8) 0.0048(6) -0.0049(6) 0.0072(6)
C45 0.0278(7) 0.0650(10) 0.0434(8) -0.0153(8) 0.0009(6) 0.0140(7)
C44 0.0287(7) 0.0483(9) 0.0579(10) -0.0165(7) -0.0026(6) 0.0161(7)

loop_
_atom_type_symbol
_atom_type_description
_atom_type_scat_dispersion_real
_atom_type_scat_dispersion_imag
_atom_type_scat_source
C C 0.0033 0.0016 'International Tables Vol C Tables 4.2.6.8 and 6.1.1.4'
H H 0.0000 0.0000 'International Tables Vol C Tables 4.2.6.8 and 6.1.1.4'
P P 0.1023 0.0942 'International Tables Vol C Tables 4.2.6.8 and 6.1.1.4'

loop_
_geom_angle_atom_site_label_1
_geom_angle_atom_site_label_2
_geom_angle_atom_site_label_3
_geom_angle
_geom_angle_site_symmetry_1
_geom_angle_site_symmetry_3
_geom_angle_publ_flag
C42 P1 C1 102.57(6) . . ?
C36 P1 C1 107.67(6) . . ?
C36 P1 C42 105.16(7) . . ?
C3 C4 C24 124.97(12) . . ?
C5 C4 C3 109.39(11) . . ?
C5 C4 C24 125.63(12) . . ?
C4 C3 C18 124.82(11) . . ?
C2 C3 C4 109.41(12) . . ?
C2 C3 C18 125.77(12) . . ?
C35 C30 C5 122.54(12) . . ?
C35 C30 C31 117.83(12) . . ?
C31 C30 C5 119.62(12) . . ?
C29 C24 C4 120.15(12) . . ?
C25 C24 C4 120.95(12) . . ?
C25 C24 C29 118.85(12) . . ?
C4 C5 C30 126.34(12) . . ?
C4 C5 C1 109.29(11) . . ?
C30 C5 C1 123.97(11) . . ?
C7 C6 C1 124.53(12) . . ?
C7 C6 C11 118.09(12) . . ?
C11 C6 C1 117.29(11) . . ?
C23 C18 C3 121.66(12) . . ?
C19 C18 C3 119.98(12) . . ?
C19 C18 C23 118.35(12) . . ?
C13 C12 C2 122.28(12) . . ?
C13 C12 C17 117.96(12) . . ?
C17 C12 C2 119.75(12) . . ?
C3 C2 C12 125.65(12) . . ?
C3 C2 C1 109.15(11) . . ?
C12 C2 C1 125.10(11) . . ?
C5 C1 P1 105.43(9) . . ?
C5 C1 C6 109.90(10) . . ?
C5 C1 C2 102.49(10) . . ?
C6 C1 P1 112.34(9) . . ?
C2 C1 P1 110.89(9) . . ?
C2 C1 C6 114.91(11) . . ?
C47 C42 P1 126.29(11) . . ?
C47 C42 C43 118.27(13) . . ?
C43 C42 P1 115.43(11) . . ?
C37 C36 P1 117.55(11) . . ?
C41 C36 P1 123.92(11) . . ?
C41 C36 C37 117.84(13) . . ?
C6 C7 H7 119.5 . . ?
C6 C7 C8 120.90(13) . . ?
C8 C7 H7 119.5 . . ?
C24 C29 H29 119.9 . . ?
C28 C29 C24 120.19(13) . . ?
C28 C29 H29 119.9 . . ?
C12 C13 H13 119.7 . . ?
C14 C13 C12 120.52(13) . . ?
C14 C13 H13 119.7 . . ?
C18 C23 H23 119.9 . . ?
C22 C23 C18 120.30(13) . . ?
C22 C23 H23 119.9 . . ?
C24 C25 H25 119.6 . . ?
C26 C25 C24 120.73(13) . . ?
C26 C25 H25 119.6 . . ?
C42 C47 H47 119.6 . . ?
C46 C47 C42 120.76(14) . . ?
C46 C47 H47 119.6 . . ?
C30 C35 H35 119.6 . . ?
C34 C35 C30 120.79(13) . . ?
C34 C35 H35 119.6 . . ?
C12 C17 H17 119.3 . . ?
C16 C17 C12 121.47(13) . . ?
C16 C17 H17 119.3 . . ?
C30 C31 H31 119.5 . . ?
C32 C31 C30 120.95(13) . . ?
C32 C31 H31 119.5 . . ?
C18 C19 H19 119.5 . . ?
C20 C19 C18 121.06(13) . . ?
C20 C19 H19 119.5 . . ?
C23 C22 H22 119.7 . . ?
C21 C22 C23 120.61(13) . . ?
C21 C22 H22 119.7 . . ?
C6 C11 H11 119.6 . . ?
C10 C11 C6 120.83(13) . . ?
C10 C11 H11 119.6 . . ?
C36 C37 H37 119.5 . . ?
C38 C37 C36 121.01(14) . . ?
C38 C37 H37 119.5 . . ?
C11 C10 H10 119.8 . . ?
C11 C10 C9 120.49(13) . . ?
C9 C10 H10 119.8 . . ?
C31 C32 H32 119.9 . . ?
C31 C32 C33 120.11(14) . . ?
C33 C32 H32 119.9 . . ?
C10 C9 H9 120.4 . . ?
C8 C9 C10 119.12(13) . . ?
C8 C9 H9 120.4 . . ?
C7 C8 H8 119.7 . . ?
C9 C8 C7 120.51(13) . . ?
C9 C8 H8 119.7 . . ?
C29 C28 H28 119.8 . . ?
C27 C28 C29 120.35(13) . . ?
C27 C28 H28 119.8 . . ?
C17 C16 H16 120.1 . . ?
C17 C16 C15 119.74(14) . . ?
C15 C16 H16 120.1 . . ?
C42 C43 H43 119.6 . . ?
C44 C43 C42 120.83(15) . . ?
C44 C43 H43 119.6 . . ?
C25 C26 H26 120.0 . . ?
C27 C26 C25 120.09(13) . . ?
C27 C26 H26 120.0 . . ?
C19 C20 H20 120.0 . . ?
C19 C20 C21 120.01(13) . . ?
C21 C20 H20 120.0 . . ?
C36 C41 H41 119.6 . . ?
C40 C41 C36 120.83(14) . . ?
C40 C41 H41 119.6 . . ?
C13 C14 H14 119.8 . . ?
C15 C14 C13 120.44(14) . . ?
C15 C14 H14 119.8 . . ?
C35 C34 H34 119.8 . . ?
C33 C34 C35 120.42(14) . . ?
C33 C34 H34 119.8 . . ?
C37 C38 H38 119.8 . . ?
C37 C38 C39 120.42(14) . . ?
C39 C38 H38 119.8 . . ?
C32 C33 H33 120.1 . . ?
C34 C33 C32 119.77(13) . . ?
C34 C33 H33 120.1 . . ?
C22 C21 C20 119.64(13) . . ?
C22 C21 H21 120.2 . . ?
C20 C21 H21 120.2 . . ?
C16 C15 H15 120.1 . . ?
C14 C15 C16 119.86(13) . . ?
C14 C15 H15 120.1 . . ?
C38 C39 H39 120.4 . . ?
C38 C39 C40 119.28(14) . . ?
C40 C39 H39 120.4 . . ?
C28 C27 H27 120.1 . . ?
C26 C27 C28 119.76(13) . . ?
C26 C27 H27 120.1 . . ?
C47 C46 H46 120.0 . . ?
C45 C46 C47 120.10(15) . . ?
C45 C46 H46 120.0 . . ?
C41 C40 H40 119.7 . . ?
C39 C40 C41 120.58(14) . . ?
C39 C40 H40 119.7 . . ?
C46 C45 H45 120.0 . . ?
C44 C45 C46 119.94(14) . . ?
C44 C45 H45 120.0 . . ?
C43 C44 H44 120.0 . . ?
C45 C44 C43 120.09(15) . . ?
C45 C44 H44 120.0 . . ?

loop_
_geom_bond_atom_site_label_1
_geom_bond_atom_site_label_2
_geom_bond_distance
_geom_bond_site_symmetry_2
_geom_bond_publ_flag
P1 C1 1.9495(14) . ?
P1 C42 1.8361(15) . ?
P1 C36 1.8337(16) . ?
C4 C3 1.4690(18) . ?
C4 C24 1.4804(18) . ?
C4 C5 1.3582(18) . ?
C3 C18 1.4826(18) . ?
C3 C2 1.3608(18) . ?
C30 C5 1.4782(18) . ?
C30 C35 1.3992(19) . ?
C30 C31 1.403(2) . ?
C24 C29 1.3986(19) . ?
C24 C25 1.3931(19) . ?
C5 C1 1.5203(18) . ?
C6 C1 1.5350(18) . ?
C6 C7 1.3857(19) . ?
C6 C11 1.3986(19) . ?
C18 C23 1.4019(19) . ?
C18 C19 1.3991(19) . ?
C12 C2 1.4866(18) . ?
C12 C13 1.3992(19) . ?
C12 C17 1.400(2) . ?
C2 C1 1.5217(18) . ?
C42 C47 1.397(2) . ?
C42 C43 1.399(2) . ?
C36 C37 1.4021(19) . ?
C36 C41 1.396(2) . ?
C7 H7 0.9500 . ?
C7 C8 1.395(2) . ?
C29 H29 0.9500 . ?
C29 C28 1.390(2) . ?
C13 H13 0.9500 . ?
C13 C14 1.389(2) . ?
C23 H23 0.9500 . ?
C23 C22 1.388(2) . ?
C25 H25 0.9500 . ?
C25 C26 1.387(2) . ?
C47 H47 0.9500 . ?
C47 C46 1.393(2) . ?
C35 H35 0.9500 . ?
C35 C34 1.389(2) . ?
C17 H17 0.9500 . ?
C17 C16 1.381(2) . ?
C31 H31 0.9500 . ?
C31 C32 1.386(2) . ?
C19 H19 0.9500 . ?
C19 C20 1.386(2) . ?
C22 H22 0.9500 . ?
C22 C21 1.387(2) . ?
C11 H11 0.9500 . ?
C11 C10 1.384(2) . ?
C37 H37 0.9500 . ?
C37 C38 1.384(2) . ?
C10 H10 0.9500 . ?
C10 C9 1.389(2) . ?
C32 H32 0.9500 . ?
C32 C33 1.387(2) . ?
C9 H9 0.9500 . ?
C9 C8 1.377(2) . ?
C8 H8 0.9500 . ?
C28 H28 0.9500 . ?
C28 C27 1.387(2) . ?
C16 H16 0.9500 . ?
C16 C15 1.388(2) . ?
C43 H43 0.9500 . ?
C43 C44 1.392(2) . ?
C26 H26 0.9500 . ?
C26 C27 1.386(2) . ?
C20 H20 0.9500 . ?
C20 C21 1.388(2) . ?
C41 H41 0.9500 . ?
C41 C40 1.387(2) . ?
C14 H14 0.9500 . ?
C14 C15 1.382(2) . ?
C34 H34 0.9500 . ?
C34 C33 1.378(2) . ?
C38 H38 0.9500 . ?
C38 C39 1.384(2) . ?
C33 H33 0.9500 . ?
C21 H21 0.9500 . ?
C15 H15 0.9500 . ?
C39 H39 0.9500 . ?
C39 C40 1.385(2) . ?
C27 H27 0.9500 . ?
C46 H46 0.9500 . ?
C46 C45 1.386(2) . ?
C40 H40 0.9500 . ?
C45 H45 0.9500 . ?
C45 C44 1.383(3) . ?
C44 H44 0.9500 . ?

loop_
_geom_torsion_atom_site_label_1
_geom_torsion_atom_site_label_2
_geom_torsion_atom_site_label_3
_geom_torsion_atom_site_label_4
_geom_torsion
_geom_torsion_site_symmetry_1
_geom_torsion_site_symmetry_2
_geom_torsion_site_symmetry_3
_geom_torsion_site_symmetry_4
_geom_torsion_publ_flag
P1 C42 C47 C46 178.71(10) . . . . ?
P1 C42 C43 C44 -178.72(11) . . . . ?
P1 C36 C37 C38 -172.81(11) . . . . ?
P1 C36 C41 C40 172.22(11) . . . . ?
C4 C3 C18 C23 48.67(18) . . . . ?
C4 C3 C18 C19 -132.49(13) . . . . ?
C4 C3 C2 C12 -179.22(11) . . . . ?
C4 C3 C2 C1 -2.74(14) . . . . ?
C4 C24 C29 C28 -175.56(12) . . . . ?
C4 C24 C25 C26 175.29(12) . . . . ?
C4 C5 C1 P1 110.91(10) . . . . ?
C4 C5 C1 C6 -127.81(11) . . . . ?
C4 C5 C1 C2 -5.20(13) . . . . ?
C3 C4 C24 C29 -129.95(14) . . . . ?
C3 C4 C24 C25 52.60(18) . . . . ?
C3 C4 C5 C30 -169.06(12) . . . . ?
C3 C4 C5 C1 3.86(14) . . . . ?
C3 C18 C23 C22 177.37(12) . . . . ?
C3 C18 C19 C20 -176.80(12) . . . . ?
C3 C2 C1 P1 -107.35(11) . . . . ?
C3 C2 C1 C5 4.75(13) . . . . ?
C3 C2 C1 C6 123.91(12) . . . . ?
C30 C5 C1 P1 -75.97(13) . . . . ?
C30 C5 C1 C6 45.31(15) . . . . ?
C30 C5 C1 C2 167.92(11) . . . . ?
C30 C35 C34 C33 1.7(2) . . . . ?
C30 C31 C32 C33 0.2(2) . . . . ?
C24 C4 C3 C18 0.5(2) . . . . ?
C24 C4 C3 C2 -179.65(11) . . . . ?
C24 C4 C5 C30 9.9(2) . . . . ?
C24 C4 C5 C1 -177.21(11) . . . . ?
C24 C29 C28 C27 -0.6(2) . . . . ?
C24 C25 C26 C27 1.1(2) . . . . ?
C5 C4 C3 C18 179.43(11) . . . . ?
C5 C4 C3 C2 -0.71(15) . . . . ?
C5 C4 C24 C29 51.29(18) . . . . ?
C5 C4 C24 C25 -126.16(14) . . . . ?
C5 C30 C35 C34 177.08(12) . . . . ?
C5 C30 C31 C32 -178.02(12) . . . . ?
C6 C7 C8 C9 -1.0(2) . . . . ?
C6 C11 C10 C9 0.0(2) . . . . ?
C18 C3 C2 C12 0.6(2) . . . . ?
C18 C3 C2 C1 177.11(11) . . . . ?
C18 C23 C22 C21 -0.1(2) . . . . ?
C18 C19 C20 C21 -1.1(2) . . . . ?
C12 C2 C1 P1 69.15(14) . . . . ?
C12 C2 C1 C5 -178.74(11) . . . . ?
C12 C2 C1 C6 -59.59(16) . . . . ?
C12 C13 C14 C15 0.6(2) . . . . ?
C12 C17 C16 C15 0.9(2) . . . . ?
C2 C3 C18 C23 -131.16(14) . . . . ?
C2 C3 C18 C19 47.67(19) . . . . ?
C2 C12 C13 C14 179.22(12) . . . . ?
C2 C12 C17 C16 -179.98(13) . . . . ?
C1 P1 C42 C47 -61.62(13) . . . . ?
C1 P1 C42 C43 117.90(11) . . . . ?
C1 P1 C36 C37 -67.38(12) . . . . ?
C1 P1 C36 C41 122.42(12) . . . . ?
C1 C6 C7 C8 179.07(12) . . . . ?
C1 C6 C11 C10 -178.86(12) . . . . ?
C42 P1 C36 C37 -176.22(10) . . . . ?
C42 P1 C36 C41 13.58(13) . . . . ?
C42 C47 C46 C45 0.1(2) . . . . ?
C42 C43 C44 C45 -0.2(2) . . . . ?
C36 P1 C42 C47 50.88(13) . . . . ?
C36 P1 C42 C43 -129.61(10) . . . . ?
C36 C37 C38 C39 0.3(2) . . . . ?
C36 C41 C40 C39 -0.4(2) . . . . ?
C7 C6 C1 P1 3.33(16) . . . . ?
C7 C6 C1 C5 -113.72(14) . . . . ?
C7 C6 C1 C2 131.35(13) . . . . ?
C7 C6 C11 C10 -2.2(2) . . . . ?
C29 C24 C25 C26 -2.19(19) . . . . ?
C29 C28 C27 C26 -0.6(2) . . . . ?
C13 C12 C2 C3 -127.03(15) . . . . ?
C13 C12 C2 C1 57.04(18) . . . . ?
C13 C12 C17 C16 -1.2(2) . . . . ?
C13 C14 C15 C16 -0.9(2) . . . . ?
C23 C18 C19 C20 2.07(19) . . . . ?
C23 C22 C21 C20 1.1(2) . . . . ?
C25 C24 C29 C28 1.94(19) . . . . ?
C25 C26 C27 C28 0.4(2) . . . . ?
C47 C42 C43 C44 0.83(19) . . . . ?
C47 C46 C45 C44 0.5(2) . . . . ?
C35 C30 C5 C4 -143.68(14) . . . . ?
C35 C30 C5 C1 44.39(18) . . . . ?
C35 C30 C31 C32 2.74(19) . . . . ?
C35 C34 C33 C32 1.4(2) . . . . ?
C17 C12 C2 C3 51.71(18) . . . . ?
C17 C12 C2 C1 -124.22(14) . . . . ?
C17 C12 C13 C14 0.45(19) . . . . ?
C17 C16 C15 C14 0.2(2) . . . . ?
C31 C30 C5 C4 37.12(19) . . . . ?
C31 C30 C5 C1 -134.81(13) . . . . ?
C31 C30 C35 C34 -3.71(19) . . . . ?
C31 C32 C33 C34 -2.3(2) . . . . ?
C19 C18 C23 C22 -1.49(19) . . . . ?
C19 C20 C21 C22 -0.5(2) . . . . ?
C11 C6 C1 P1 179.78(9) . . . . ?
C11 C6 C1 C5 62.73(15) . . . . ?
C11 C6 C1 C2 -52.20(16) . . . . ?
C11 C6 C7 C8 2.6(2) . . . . ?
C11 C10 C9 C8 1.7(2) . . . . ?
C37 C36 C41 C40 2.0(2) . . . . ?
C37 C38 C39 C40 1.4(2) . . . . ?
C10 C9 C8 C7 -1.2(2) . . . . ?
C43 C42 C47 C46 -0.79(19) . . . . ?
C41 C36 C37 C38 -2.0(2) . . . . ?
C38 C39 C40 C41 -1.3(2) . . . . ?
C46 C45 C44 C43 -0.5(2) . . . . ?
